data_2017248
loop_
_publ_author_name
'Yanover, Diana'
'Kaftory, Menahem'

_publ_section_title
;
 Structural comparisons between methylated and unmethylated nitrophenyl
 lophines
;
_journal_coeditor_code GG3195
_journal_issue 8
_journal_name_full 'Acta Crystallographica Section C'
_journal_page_first o365
_journal_page_last o370
_journal_paper_doi 10.1107/S0108270109022203
_journal_volume 65
_journal_year 2009
_chemical_formula_iupac 'C22 H17 N3 O2, C H4 O'
_chemical_formula_moiety 'C22 H17 N3 O2, C H4 O'
_chemical_formula_sum 'C23 H21 N3 O3'
_chemical_formula_weight 387.43
_chemical_name_systematic
;
1-methyl-2-(2-nitrophenyl)-4,5-diphenyl-1<i>H</i>-imidazole
methanol solvate
;
_space_group_IT_number 14
_symmetry_cell_setting monoclinic
_symmetry_space_group_name_Hall '-P 2ybc'
_symmetry_space_group_name_H-M 'P 1 21/c 1'
_atom_sites_solution_hydrogens geom
_atom_sites_solution_primary direct
_atom_sites_solution_secondary difmap
_audit_creation_method SHELXL-97
_cell_angle_alpha 90.00
_cell_angle_beta 95.480(3)
_cell_angle_gamma 90.00
_cell_formula_units_Z 4
_cell_length_a 5.8130(10)
_cell_length_b 15.003(3)
_cell_length_c 23.243(5)
_cell_measurement_reflns_used 11012
_cell_measurement_temperature 293(2)
_cell_measurement_theta_max 25.02
_cell_measurement_theta_min 1.62
_cell_volume 2017.8(7)
_computing_cell_refinement 'DENZO HKL2000 (Otwinowski & Minor, 1997)'
_computing_data_collection 'COLLECT (Nonius, 2000)'
_computing_data_reduction 'DENZO HKL2000 (Otwinowski & Minor, 1997)'
_computing_molecular_graphics 'ORTEP-3 for Windows (Farrugia, 1999)'
_computing_structure_refinement 'SHELXL97 (Sheldrick, 2008)'
_computing_structure_solution 'SHELXS97 (Sheldrick, 2008)'
_diffrn_ambient_temperature 293(2)
_diffrn_measured_fraction_theta_full 0.99
_diffrn_measured_fraction_theta_max 0.99
_diffrn_measurement_device_type 'Nonius KappaCCD'
_diffrn_measurement_method '\f- and \w scans'
_diffrn_radiation_monochromator graphite
_diffrn_radiation_source 'fine-focus sealed tube'
_diffrn_radiation_type MoK\a
_diffrn_radiation_wavelength 0.71073
_diffrn_reflns_av_R_equivalents 0.0840
_diffrn_reflns_av_sigmaI/netI 0.0881
_diffrn_reflns_limit_h_max 5
_diffrn_reflns_limit_h_min 0
_diffrn_reflns_limit_k_max 17
_diffrn_reflns_limit_k_min 0
_diffrn_reflns_limit_l_max 27
_diffrn_reflns_limit_l_min -27
_diffrn_reflns_number 11012
_diffrn_reflns_theta_full 25.02
_diffrn_reflns_theta_max 25.02
_diffrn_reflns_theta_min 1.62
_diffrn_standards_number 0
_exptl_absorpt_coefficient_mu 0.086
_exptl_absorpt_correction_type none
_exptl_crystal_colour yellow
_exptl_crystal_density_diffrn 1.275
_exptl_crystal_density_method 'not measured'
_exptl_crystal_description plate
_exptl_crystal_F_000 816
_exptl_crystal_size_max 0.09
_exptl_crystal_size_mid 0.02
_exptl_crystal_size_min 0.02
_refine_diff_density_max 0.148
_refine_diff_density_min -0.239
_refine_ls_extinction_method none
_refine_ls_goodness_of_fit_ref 0.911
_refine_ls_hydrogen_treatment constr
_refine_ls_matrix_type full
_refine_ls_number_parameters 263
_refine_ls_number_reflns 3292
_refine_ls_number_restraints 0
_refine_ls_restrained_S_all 0.911
_refine_ls_R_factor_all 0.1466
_refine_ls_R_factor_gt 0.0587
_refine_ls_shift/su_max 0.048
_refine_ls_shift/su_mean 0.001
_refine_ls_structure_factor_coef Fsqd
_refine_ls_weighting_details 'calc w=1/[\s^2^(Fo^2^)+(0.0753P)^2^] where P=(Fo^2^+2Fc^2^)/3'
_refine_ls_weighting_scheme calc
_refine_ls_wR_factor_gt 0.1245
_refine_ls_wR_factor_ref 0.1503
_reflns_number_gt 1604
_reflns_number_total 3292
_reflns_threshold_expression I>2\s(I)
_cod_data_source_file gg3195.cif
_cod_data_source_block IV
_cod_original_sg_symbol_H-M 'P 21/c'
_cod_database_code 2017248

loop_
_symmetry_equiv_pos_as_xyz
'x, y, z'
'-x, y+1/2, -z+1/2'
'-x, -y, -z'
'x, -y-1/2, z-1/2'

loop_
_atom_site_type_symbol
_atom_site_label
_atom_site_fract_x
_atom_site_fract_y
_atom_site_fract_z
_atom_site_U_iso_or_equiv
_atom_site_adp_type
_atom_site_calc_flag
_atom_site_refinement_flags
_atom_site_occupancy
_atom_site_disorder_assembly
_atom_site_disorder_group
O O1 0.2885(4) 0.3380(2) 0.52554(12) 0.0880(9) Uani d . 1 . .
O O2 0.4324(5) 0.2263(2) 0.57504(14) 0.1111(11) Uani d . 1 . .
O O33 0.2762(5) 0.09682(17) 0.37431(13) 0.0935(9) Uani d . 1 . .
H H33 0.2645 0.1494 0.3831 0.112 Uiso d R 1 . .
N N1 -0.0704(4) 0.37648(18) 0.42371(11) 0.0505(7) Uani d . 1 . .
N N2 0.1675(4) 0.27789(16) 0.39029(11) 0.0512(7) Uani d . 1 . .
N N3 0.2822(5) 0.2607(3) 0.54190(14) 0.0726(9) Uani d . 1 . .
C C1 -0.0455(5) 0.2257(2) 0.47055(14) 0.0514(8) Uani d . 1 . .
C C2 -0.2336(6) 0.1714(3) 0.45527(17) 0.0791(12) Uani d . 1 . .
H H2 -0.3256 0.1818 0.4193 0.095 Uiso d R 1 . .
C C3 -0.2915(7) 0.1017(3) 0.4896(2) 0.0923(14) Uani d . 1 . .
H H3 -0.4253 0.0660 0.4782 0.111 Uiso d R 1 . .
C C4 -0.1617(7) 0.0836(3) 0.5401(2) 0.0851(13) Uani d . 1 . .
H H4 -0.1995 0.0350 0.5643 0.102 Uiso d R 1 . .
C C5 0.0280(6) 0.1355(3) 0.55661(16) 0.0725(11) Uani d . 1 . .
H H5 0.1246 0.1249 0.5918 0.087 Uiso d R 1 . .
C C6 0.0808(5) 0.2055(2) 0.52228(14) 0.0532(8) Uani d . 1 . .
C C7 0.0194(5) 0.2935(2) 0.42873(14) 0.0513(8) Uani d . 1 . .
C C8 0.0305(5) 0.41818(19) 0.37860(13) 0.0441(7) Uani d . 1 . .
C C9 0.1740(5) 0.3553(2) 0.35840(13) 0.0470(8) Uani d . 1 . .
C C10 0.3154(5) 0.3597(2) 0.30860(13) 0.0459(8) Uani d . 1 . .
C C11 0.5046(5) 0.3035(2) 0.30674(15) 0.0567(9) Uani d . 1 . .
H H11 0.5402 0.2625 0.3380 0.068 Uiso d R 1 . .
C C12 0.6398(6) 0.3065(2) 0.26103(17) 0.0648(10) Uani d . 1 . .
H H12 0.7715 0.2680 0.2602 0.078 Uiso d R 1 . .
C C13 0.5869(6) 0.3646(3) 0.21620(16) 0.0656(10) Uani d . 1 . .
H H13 0.6812 0.3658 0.1845 0.079 Uiso d R 1 . .
C C14 0.3998(6) 0.4205(2) 0.21691(15) 0.0641(9) Uani d . 1 . .
H H14 0.3603 0.4616 0.1859 0.077 Uiso d R 1 . .
C C15 0.2640(5) 0.4176(2) 0.26310(14) 0.0532(8) Uani d . 1 . .
H H15 0.1322 0.4561 0.2632 0.064 Uiso d R 1 . .
C C16 -0.0185(4) 0.51185(19) 0.36222(13) 0.0427(8) Uani d . 1 . .
C C17 0.1498(5) 0.5766(2) 0.37229(14) 0.0525(8) Uani d . 1 . .
H H17 0.2968 0.5606 0.3919 0.063 Uiso d R 1 . .
C C18 0.1072(6) 0.6636(2) 0.35467(16) 0.0641(10) Uani d . 1 . .
H H18 0.2242 0.7084 0.3618 0.077 Uiso d R 1 . .
C C19 -0.1041(6) 0.6866(2) 0.32683(16) 0.0666(10) Uani d . 1 . .
H H19 -0.1337 0.7464 0.3134 0.080 Uiso d R 1 . .
C C20 -0.2734(6) 0.6228(2) 0.31756(15) 0.0656(10) Uani d . 1 . .
H H20 -0.4220 0.6393 0.2990 0.079 Uiso d R 1 . .
C C21 -0.2322(5) 0.5365(2) 0.33454(15) 0.0588(9) Uani d . 1 . .
H H21 -0.3514 0.4924 0.3278 0.071 Uiso d R 1 . .
C C22 -0.2369(6) 0.4160(2) 0.45944(15) 0.0689(10) Uani d . 1 . .
H H22A -0.2129 0.4792 0.4618 0.083 Uiso calc R 1 . .
H H22B -0.2164 0.3907 0.4975 0.083 Uiso calc R 1 . .
H H22C -0.3909 0.4040 0.4425 0.083 Uiso calc R 1 . .
C C23 0.1106(10) 0.0763(3) 0.3312(2) 0.1234(18) Uani d . 1 . .
H H23A 0.1665 0.0893 0.2945 0.148 Uiso d R 1 . .
H H23B -0.0255 0.1110 0.3354 0.148 Uiso d R 1 . .
H H23C 0.0737 0.0140 0.3330 0.148 Uiso d R 1 . .

loop_
_atom_site_aniso_label
_atom_site_aniso_U_11
_atom_site_aniso_U_22
_atom_site_aniso_U_33
_atom_site_aniso_U_12
_atom_site_aniso_U_13
_atom_site_aniso_U_23
O1 0.0923(19) 0.089(2) 0.082(2) -0.0329(16) 0.0030(14) 0.0040(17)
O2 0.0810(18) 0.137(3) 0.108(3) 0.0089(18) -0.0287(17) 0.003(2)
O33 0.107(2) 0.0584(19) 0.111(2) 0.0009(14) -0.0119(18) 0.0022(16)
N1 0.0515(15) 0.0465(17) 0.0546(18) -0.0032(12) 0.0110(12) 0.0028(14)
N2 0.0587(16) 0.0405(17) 0.0542(17) -0.0028(12) 0.0045(13) 0.0067(14)
N3 0.068(2) 0.090(3) 0.059(2) -0.0031(19) 0.0008(16) -0.004(2)
C1 0.0610(19) 0.041(2) 0.053(2) -0.0065(15) 0.0057(16) 0.0069(17)
C2 0.082(2) 0.079(3) 0.072(3) -0.028(2) -0.0136(19) 0.030(2)
C3 0.098(3) 0.084(3) 0.092(3) -0.034(2) -0.004(3) 0.032(3)
C4 0.103(3) 0.061(3) 0.093(4) -0.012(2) 0.019(3) 0.027(2)
C5 0.084(3) 0.076(3) 0.057(2) 0.007(2) 0.0047(19) 0.022(2)
C6 0.060(2) 0.051(2) 0.048(2) -0.0035(15) 0.0045(16) -0.0005(18)
C7 0.0595(19) 0.042(2) 0.053(2) -0.0063(15) 0.0066(16) 0.0062(17)
C8 0.0467(16) 0.0372(18) 0.049(2) -0.0054(14) 0.0058(14) 0.0059(16)
C9 0.0487(17) 0.039(2) 0.052(2) -0.0055(14) 0.0020(14) 0.0054(17)
C10 0.0504(17) 0.0396(19) 0.048(2) -0.0053(14) 0.0040(14) 0.0032(16)
C11 0.059(2) 0.048(2) 0.063(2) -0.0006(16) 0.0081(17) 0.0007(18)
C12 0.067(2) 0.054(2) 0.075(3) 0.0027(17) 0.015(2) -0.007(2)
C13 0.071(2) 0.068(3) 0.061(2) -0.0107(19) 0.0226(18) -0.013(2)
C14 0.078(2) 0.065(2) 0.050(2) -0.0028(19) 0.0075(18) 0.0039(19)
C15 0.0559(19) 0.054(2) 0.049(2) -0.0009(15) 0.0058(16) -0.0005(18)
C16 0.0436(17) 0.0406(19) 0.045(2) -0.0024(13) 0.0093(13) 0.0012(15)
C17 0.0459(17) 0.047(2) 0.065(2) -0.0046(15) 0.0054(14) 0.0044(17)
C18 0.063(2) 0.044(2) 0.087(3) -0.0122(16) 0.0128(19) 0.000(2)
C19 0.082(3) 0.040(2) 0.080(3) 0.0076(19) 0.022(2) 0.0101(19)
C20 0.059(2) 0.056(2) 0.082(3) 0.0072(18) 0.0074(18) 0.012(2)
C21 0.0485(18) 0.051(2) 0.076(3) -0.0069(15) 0.0017(16) 0.0041(19)
C22 0.072(2) 0.065(3) 0.073(3) 0.0003(18) 0.0272(19) 0.007(2)
C23 0.176(5) 0.081(4) 0.105(4) 0.006(3) -0.029(4) -0.022(3)

loop_
_atom_type_symbol
_atom_type_description
_atom_type_scat_dispersion_real
_atom_type_scat_dispersion_imag
_atom_type_scat_source
C C 0.0033 0.0016 'International Tables Vol C Tables 4.2.6.8 and 6.1.1.4'
H H 0.0000 0.0000 'International Tables Vol C Tables 4.2.6.8 and 6.1.1.4'
O O 0.0106 0.0060 'International Tables Vol C Tables 4.2.6.8 and 6.1.1.4'
N N 0.0061 0.0033 'International Tables Vol C Tables 4.2.6.8 and 6.1.1.4'

loop_
_geom_angle_atom_site_label_1
_geom_angle_atom_site_label_2
_geom_angle_atom_site_label_3
_geom_angle_site_symmetry_1
_geom_angle_site_symmetry_3
_geom_angle
_geom_angle_publ_flag
C23 O33 H33 . . 109.5 ?
C7 N1 C8 . . 106.9(2) ?
C7 N1 C22 . . 126.6(3) ?
C8 N1 C22 . . 126.4(3) ?
C7 N2 C9 . . 105.5(2) ?
O2 N3 O1 . . 123.8(3) ?
O2 N3 C6 . . 117.2(4) ?
O1 N3 C6 . . 119.0(3) ?
C6 C1 C2 . . 115.8(3) ?
C6 C1 C7 . . 125.1(3) ?
C2 C1 C7 . . 118.7(3) ?
C3 C2 C1 . . 122.0(4) ?
C3 C2 H2 . . 118.7 ?
C1 C2 H2 . . 119.3 ?
C4 C3 C2 . . 120.3(4) ?
C4 C3 H3 . . 119.7 ?
C2 C3 H3 . . 120.0 ?
C3 C4 C5 . . 119.5(4) ?
C3 C4 H4 . . 121.2 ?
C5 C4 H4 . . 119.3 ?
C6 C5 C4 . . 119.3(4) ?
C6 C5 H5 . . 118.5 ?
C4 C5 H5 . . 122.2 ?
C5 C6 C1 . . 123.0(3) ?
C5 C6 N3 . . 117.8(3) ?
C1 C6 N3 . . 119.2(3) ?
N2 C7 N1 . . 112.2(3) ?
N2 C7 C1 . . 123.1(3) ?
N1 C7 C1 . . 124.7(3) ?
C9 C8 N1 . . 105.2(3) ?
C9 C8 C16 . . 132.4(3) ?
N1 C8 C16 . . 122.4(3) ?
C8 C9 N2 . . 110.3(3) ?
C8 C9 C10 . . 129.5(3) ?
N2 C9 C10 . . 120.2(3) ?
C15 C10 C11 . . 118.2(3) ?
C15 C10 C9 . . 122.1(3) ?
C11 C10 C9 . . 119.7(3) ?
C12 C11 C10 . . 120.9(3) ?
C12 C11 H11 . . 120.4 ?
C10 C11 H11 . . 118.7 ?
C13 C12 C11 . . 120.2(3) ?
C13 C12 H12 . . 119.2 ?
C11 C12 H12 . . 120.6 ?
C12 C13 C14 . . 119.9(3) ?
C12 C13 H13 . . 119.6 ?
C14 C13 H13 . . 120.5 ?
C13 C14 C15 . . 119.8(3) ?
C13 C14 H14 . . 121.0 ?
C15 C14 H14 . . 119.2 ?
C10 C15 C14 . . 120.9(3) ?
C10 C15 H15 . . 119.4 ?
C14 C15 H15 . . 119.6 ?
C17 C16 C21 . . 118.5(3) ?
C17 C16 C8 . . 120.6(3) ?
C21 C16 C8 . . 120.8(3) ?
C16 C17 C18 . . 120.6(3) ?
C16 C17 H17 . . 119.3 ?
C18 C17 H17 . . 120.1 ?
C19 C18 C17 . . 120.2(3) ?
C19 C18 H18 . . 119.4 ?
C17 C18 H18 . . 120.5 ?
C20 C19 C18 . . 119.5(3) ?
C20 C19 H19 . . 119.8 ?
C18 C19 H19 . . 120.8 ?
C21 C20 C19 . . 120.7(3) ?
C21 C20 H20 . . 119.9 ?
C19 C20 H20 . . 119.4 ?
C20 C21 C16 . . 120.5(3) ?
C20 C21 H21 . . 120.1 ?
C16 C21 H21 . . 119.4 ?
N1 C22 H22A . . 109.5 ?
N1 C22 H22B . . 109.5 ?
H22A C22 H22B . . 109.5 ?
N1 C22 H22C . . 109.5 ?
H22A C22 H22C . . 109.5 ?
H22B C22 H22C . . 109.5 ?
O33 C23 H23A . . 109.5 ?
O33 C23 H23B . . 109.4 ?
H23A C23 H23B . . 109.5 ?
O33 C23 H23C . . 109.5 ?
H23A C23 H23C . . 109.5 ?
H23B C23 H23C . . 109.5 ?

loop_
_geom_bond_atom_site_label_1
_geom_bond_atom_site_label_2
_geom_bond_site_symmetry_2
_geom_bond_distance
_geom_bond_publ_flag
O1 N3 . 1.223(4) ?
O2 N3 . 1.222(4) ?
O33 C23 . 1.358(5) ?
O33 H33 . 0.8199 ?
N1 C7 . 1.350(4) ?
N1 C8 . 1.397(4) ?
N1 C22 . 1.460(4) ?
N2 C7 . 1.320(4) ?
N2 C9 . 1.380(4) ?
N3 C6 . 1.471(4) ?
C1 C6 . 1.381(4) ?
C1 C2 . 1.383(4) ?
C1 C7 . 1.481(4) ?
C2 C3 . 1.377(5) ?
C2 H2 . 0.9601 ?
C3 C4 . 1.360(5) ?
C3 H3 . 0.9600 ?
C4 C5 . 1.374(5) ?
C4 H4 . 0.9600 ?
C5 C6 . 1.371(5) ?
C5 H5 . 0.9598 ?
C8 C9 . 1.372(4) ?
C8 C16 . 1.477(4) ?
C9 C10 . 1.484(4) ?
C10 C15 . 1.378(4) ?
C10 C11 . 1.390(4) ?
C11 C12 . 1.381(4) ?
C11 H11 . 0.9599 ?
C12 C13 . 1.371(5) ?
C12 H12 . 0.9601 ?
C13 C14 . 1.375(4) ?
C13 H13 . 0.9599 ?
C14 C15 . 1.393(4) ?
C14 H14 . 0.9600 ?
C15 H15 . 0.9600 ?
C16 C17 . 1.382(4) ?
C16 C21 . 1.393(4) ?
C17 C18 . 1.383(4) ?
C17 H17 . 0.9600 ?
C18 C19 . 1.377(5) ?
C18 H18 . 0.9599 ?
C19 C20 . 1.375(5) ?
C19 H19 . 0.9600 ?
C20 C21 . 1.369(4) ?
C20 H20 . 0.9600 ?
C21 H21 . 0.9599 ?
C22 H22A . 0.9600 ?
C22 H22B . 0.9600 ?
C22 H22C . 0.9600 ?
C23 H23A . 0.9601 ?
C23 H23B . 0.9600 ?
C23 H23C . 0.9600 ?

loop_
_geom_hbond_atom_site_label_D
_geom_hbond_atom_site_label_H
_geom_hbond_atom_site_label_A
_geom_hbond_site_symmetry_A
_geom_hbond_distance_DH
_geom_hbond_distance_HA
_geom_hbond_distance_DA
_geom_hbond_angle_DHA
_geom_hbond_publ_flag
C18 H18 O2 3_666 0.96 2.56 3.426(4) 150 no

loop_
_geom_torsion_atom_site_label_1
_geom_torsion_atom_site_label_2
_geom_torsion_atom_site_label_3
_geom_torsion_atom_site_label_4
_geom_torsion_site_symmetry_1
_geom_torsion_site_symmetry_2
_geom_torsion_site_symmetry_3
_geom_torsion_site_symmetry_4
_geom_torsion
_geom_torsion_publ_flag
C6 C1 C2 C3 . . . . 0.1(6) ?
C7 C1 C2 C3 . . . . 174.0(4) ?
C1 C2 C3 C4 . . . . -0.6(7) ?
C2 C3 C4 C5 . . . . 0.0(7) ?
C3 C4 C5 C6 . . . . 1.0(6) ?
C4 C5 C6 C1 . . . . -1.5(6) ?
C4 C5 C6 N3 . . . . 178.8(3) ?
C2 C1 C6 C5 . . . . 0.9(5) ?
C7 C1 C6 C5 . . . . -172.5(3) ?
C2 C1 C6 N3 . . . . -179.4(3) ?
C7 C1 C6 N3 . . . . 7.3(5) ?
O2 N3 C6 C5 . . . . 24.2(5) ?
O1 N3 C6 C5 . . . . -154.2(3) ?
O2 N3 C6 C1 . . . . -155.5(3) ?
O1 N3 C6 C1 . . . . 26.1(5) ?
C9 N2 C7 N1 . . . . 0.0(3) ?
C9 N2 C7 C1 . . . . 177.6(3) ?
C8 N1 C7 N2 . . . . -0.7(4) ?
C22 N1 C7 N2 . . . . -179.4(3) ?
C8 N1 C7 C1 . . . . -178.3(3) ?
C22 N1 C7 C1 . . . . 3.0(5) ?
C6 C1 C7 N2 . . . . 82.4(4) ?
C2 C1 C7 N2 . . . . -90.8(4) ?
C6 C1 C7 N1 . . . . -100.2(4) ?
C2 C1 C7 N1 . . . . 86.6(4) ?
C7 N1 C8 C9 . . . . 1.2(3) ?
C22 N1 C8 C9 . . . . 179.8(3) ?
C7 N1 C8 C16 . . . . -177.1(3) ?
C22 N1 C8 C16 . . . . 1.5(4) ?
N1 C8 C9 N2 . . . . -1.2(3) ?
C16 C8 C9 N2 . . . . 176.8(3) ?
N1 C8 C9 C10 . . . . 175.9(3) ?
C16 C8 C9 C10 . . . . -6.0(5) ?
C7 N2 C9 C8 . . . . 0.8(3) ?
C7 N2 C9 C10 . . . . -176.7(3) ?
C8 C9 C10 C15 . . . . -22.7(5) ?
N2 C9 C10 C15 . . . . 154.2(3) ?
C8 C9 C10 C11 . . . . 158.1(3) ?
N2 C9 C10 C11 . . . . -25.0(4) ?
C15 C10 C11 C12 . . . . 1.1(4) ?
C9 C10 C11 C12 . . . . -179.7(3) ?
C10 C11 C12 C13 . . . . -0.8(5) ?
C11 C12 C13 C14 . . . . 0.4(5) ?
C12 C13 C14 C15 . . . . -0.3(5) ?
C11 C10 C15 C14 . . . . -0.9(5) ?
C9 C10 C15 C14 . . . . 179.9(3) ?
C13 C14 C15 C10 . . . . 0.5(5) ?
C9 C8 C16 C17 . . . . -67.2(5) ?
N1 C8 C16 C17 . . . . 110.6(3) ?
C9 C8 C16 C21 . . . . 110.6(4) ?
N1 C8 C16 C21 . . . . -71.6(4) ?
C21 C16 C17 C18 . . . . -0.7(5) ?
C8 C16 C17 C18 . . . . 177.1(3) ?
C16 C17 C18 C19 . . . . 0.0(5) ?
C17 C18 C19 C20 . . . . 1.1(5) ?
C18 C19 C20 C21 . . . . -1.5(5) ?
C19 C20 C21 C16 . . . . 0.8(5) ?
C17 C16 C21 C20 . . . . 0.3(5) ?
C8 C16 C21 C20 . . . . -177.6(3) ?
